data_1571123
loop_
_publ_author_name
'Dumitra&#x219;, Darius'
'Gal, Emese'
'Silvestru, Cristian'
'Pop, Alexandra'

_publ_section_title
;
 Metal Complexes Containing Homoleptic Diorganoselenium(II) Ligands:
 Synthesis, Characterization and Investigation of Optical Properties.
;
_journal_issue 4
_journal_name_full 'Molecules (Basel, Switzerland)'
_journal_page_first 792
_journal_paper_doi 10.3390/molecules29040792
_journal_volume 29
_journal_year 2024
_chemical_formula_moiety 'C32 H20 N2 O4 Se'
_chemical_formula_sum 'C32 H20 N2 O4 Se'
_chemical_formula_weight 575.46
_space_group_crystal_system orthorhombic
_space_group_IT_number 18
_space_group_name_Hall 'P 2 2ab'
_space_group_name_H-M_alt 'P 21 21 2'
_atom_sites_solution_hydrogens geom
_audit_creation_method SHELXL-2018/3
_cell_angle_alpha 90
_cell_angle_beta 90
_cell_angle_gamma 90
_cell_formula_units_Z 2
_cell_length_a 13.7518(6)
_cell_length_b 19.5095(10)
_cell_length_c 4.7253(3)
_cell_measurement_reflns_used 9367
_cell_measurement_temperature 100(2)
_cell_measurement_theta_max 25.7220
_cell_measurement_theta_min 2.5599
_cell_volume 1267.75(12)
_computing_cell_refinement 'SAINT V8.40B (Bruker AXS LLC, 2019)'
_computing_data_collection 'Bruker APEX4 2021.10-0'
_computing_data_reduction 'SAINT V8.40B (Bruker AXS LLC, 2019)'
_computing_molecular_graphics 'shelXle (C.B. Huebschle, rev 1328)'
_computing_publication_material 'Bruker APEX4 2021.10-0'
_computing_structure_refinement 'SHELXL-2018/3 (Sheldrick, 2018)'
_computing_structure_solution 'SHELXT 2018/2 (Sheldrick, 2018)'
_diffrn_ambient_temperature 100(2)
_diffrn_detector_area_resol_mean 7.3910
_diffrn_measured_fraction_theta_full 0.999
_diffrn_measured_fraction_theta_max 0.999
_diffrn_measurement_device_type 'Bruker D8 Venture'
_diffrn_measurement_method '\f and \w scans'
_diffrn_radiation_monochromator 'multilayer optics'
_diffrn_radiation_type MoK\a
_diffrn_radiation_wavelength 0.71073
_diffrn_reflns_av_R_equivalents 0.0723
_diffrn_reflns_av_unetI/netI 0.0402
_diffrn_reflns_Laue_measured_fraction_full 0.999
_diffrn_reflns_Laue_measured_fraction_max 0.999
_diffrn_reflns_limit_h_max 18
_diffrn_reflns_limit_h_min -18
_diffrn_reflns_limit_k_max 25
_diffrn_reflns_limit_k_min -26
_diffrn_reflns_limit_l_max 6
_diffrn_reflns_limit_l_min -6
_diffrn_reflns_number 37153
_diffrn_reflns_point_group_measured_fraction_full 0.999
_diffrn_reflns_point_group_measured_fraction_max 0.999
_diffrn_reflns_theta_full 25.242
_diffrn_reflns_theta_max 28.306
_diffrn_reflns_theta_min 2.088
_exptl_absorpt_coefficient_mu 1.524
_exptl_absorpt_correction_T_max 0.94
_exptl_absorpt_correction_T_min 0.88
_exptl_absorpt_correction_type multi-scan
_exptl_absorpt_process_details
;
Krause, L., Herbst-Irmer, R., Sheldrick G.M. & Stalke D.,
J. Appl. Cryst. 48 (2015) 3-10
;
_exptl_crystal_colour yellow
_exptl_crystal_density_diffrn 1.508
_exptl_crystal_description needle
_exptl_crystal_F_000 584
_exptl_crystal_size_max 0.131
_exptl_crystal_size_mid 0.087
_exptl_crystal_size_min 0.045
_refine_diff_density_max 0.256
_refine_diff_density_min -0.502
_refine_diff_density_rms 0.060
_refine_ls_abs_structure_details
;
 Refined as an inversion twin.
;
_refine_ls_abs_structure_Flack 0.024(12)
_refine_ls_extinction_method none
_refine_ls_goodness_of_fit_ref 1.043
_refine_ls_hydrogen_treatment constr
_refine_ls_matrix_type full
_refine_ls_number_parameters 178
_refine_ls_number_reflns 3165
_refine_ls_number_restraints 0
_refine_ls_restrained_S_all 1.043
_refine_ls_R_factor_all 0.0451
_refine_ls_R_factor_gt 0.0325
_refine_ls_shift/su_max 0.000
_refine_ls_shift/su_mean 0.000
_refine_ls_structure_factor_coef Fsqd
_refine_ls_weighting_details 'w=1/[\s^2^(Fo^2^)+(0.0126P)^2^+0.6936P] where P=(Fo^2^+2Fc^2^)/3'
_refine_ls_weighting_scheme calc
_refine_ls_wR_factor_gt 0.0558
_refine_ls_wR_factor_ref 0.0598
_reflns_Friedel_coverage 0.693
_reflns_Friedel_fraction_full 0.999
_reflns_Friedel_fraction_max 0.998
_reflns_number_gt 2756
_reflns_number_total 3165
_reflns_threshold_expression 'I > 2\s(I)'
_cod_data_source_file Cpd_5_CCDC_2308731.cif
_cod_data_source_block shelx
_cod_depositor_comments
;
The following automatic conversions were performed:

data item '_exptl_absorpt_correction_type' value 'Multi-Scan' was
changed to 'multi-scan' in accordance with the
/home/data/users/saulius/crontab/automatic-downloads/current/MDPI/lib/dictionaries/cif_core.dic
dictionary named 'cif_core.dic' version 2.4.2 last updated on
2011-04-26.

Automatic conversion script
Id: cif_fix_values 8170 2020-07-09 18:12:32Z antanas 
;
_cod_database_code 1571123
_shelx_shelxl_version_number 2018/3
_shelx_space_group_comment
;
The symmetry employed for this shelxl refinement is uniquely defined
by the following loop, which should always be used as a source of
symmetry information in preference to the above space-group names.
They are only intended as comments.
;
_shelx_estimated_absorpt_t_min 0.825
_shelx_estimated_absorpt_t_max 0.935

loop_
_space_group_symop_operation_xyz
'x, y, z'
'-x, -y, z'
'-x+1/2, y+1/2, -z'
'x+1/2, -y+1/2, -z'

loop_
_atom_site_label
_atom_site_type_symbol
_atom_site_fract_x
_atom_site_fract_y
_atom_site_fract_z
_atom_site_U_iso_or_equiv
_atom_site_adp_type
_atom_site_occupancy
_atom_site_site_symmetry_order
_atom_site_calc_flag
_atom_site_refinement_flags_posn
_atom_site_refinement_flags_adp
_atom_site_refinement_flags_occupancy
_atom_site_disorder_assembly
_atom_site_disorder_group
Se1 Se 0.000000 0.500000 0.11595(8) 0.02534(11) Uani 1 2 d S T P . .
O1 O 0.35181(14) 0.68908(10) 0.6203(5) 0.0265(5) Uani 1 1 d . . . . .
O2 O 0.23639(16) 0.69894(11) 0.2797(5) 0.0339(6) Uani 1 1 d . . . . .
N1 N 0.32648(18) 0.58001(13) 0.7723(6) 0.0249(6) Uani 1 1 d . . . . .
C1 C 0.0805(2) 0.45230(15) 0.3914(7) 0.0228(6) Uani 1 1 d . . . . .
C2 C 0.1600(2) 0.48403(14) 0.5240(6) 0.0218(7) Uani 1 1 d . . . . .
C3 C 0.2113(2) 0.44634(16) 0.7300(7) 0.0249(7) Uani 1 1 d . . . . .
H3 H 0.264211 0.467109 0.826482 0.030 Uiso 1 1 calc R U . . .
C4 C 0.1856(2) 0.37964(16) 0.7938(7) 0.0279(7) Uani 1 1 d . . . . .
H4 H 0.220613 0.355102 0.934499 0.033 Uiso 1 1 calc R U . . .
C5 C 0.1092(2) 0.34843(15) 0.6535(7) 0.0278(7) Uani 1 1 d . . . . .
H5 H 0.092959 0.302117 0.693864 0.033 Uiso 1 1 calc R U . . .
C6 C 0.0561(2) 0.38497(15) 0.4532(7) 0.0263(7) Uani 1 1 d . . . . .
H6 H 0.003076 0.363758 0.358629 0.032 Uiso 1 1 calc R U . . .
C7 C 0.1879(2) 0.55364(15) 0.4501(7) 0.0242(7) Uani 1 1 d . . . . .
H7 H 0.150626 0.573912 0.302926 0.029 Uiso 1 1 calc R U . . .
C8 C 0.2587(2) 0.59406(15) 0.5587(7) 0.0250(7) Uani 1 1 d . . . . .
C9 C 0.2746(2) 0.66452(16) 0.4561(7) 0.0269(7) Uani 1 1 d . . . . .
C10 C 0.3778(2) 0.63535(15) 0.7962(7) 0.0241(7) Uani 1 1 d . . . . .
C11 C 0.4598(2) 0.64713(16) 0.9825(7) 0.0244(7) Uani 1 1 d . . . . .
C12 C 0.5105(3) 0.70860(15) 0.9780(6) 0.0289(7) Uani 1 1 d . . . . .
H12 H 0.491237 0.744022 0.852011 0.035 Uiso 1 1 calc R U . . .
C13 C 0.5892(2) 0.71852(17) 1.1566(8) 0.0315(8) Uani 1 1 d . . . . .
H13 H 0.623664 0.760709 1.153798 0.038 Uiso 1 1 calc R U . . .
C14 C 0.6173(2) 0.66672(17) 1.3390(8) 0.0321(8) Uani 1 1 d . . . . .
H14 H 0.670861 0.673545 1.462665 0.039 Uiso 1 1 calc R U . . .
C15 C 0.5676(2) 0.60480(17) 1.3421(8) 0.0330(8) Uani 1 1 d . . . . .
H15 H 0.588181 0.569018 1.464515 0.040 Uiso 1 1 calc R U . . .
C16 C 0.4881(3) 0.59511(15) 1.1673(6) 0.0293(7) Uani 1 1 d . . . . .
H16 H 0.452905 0.553215 1.173125 0.035 Uiso 1 1 calc R U . . .

loop_
_atom_site_aniso_label
_atom_site_aniso_U_11
_atom_site_aniso_U_22
_atom_site_aniso_U_33
_atom_site_aniso_U_23
_atom_site_aniso_U_13
_atom_site_aniso_U_12
Se1 0.02713(19) 0.0300(2) 0.01886(19) 0.000 0.000 0.0016(2)
O1 0.0294(11) 0.0221(11) 0.0281(12) 0.0036(11) -0.0016(11) -0.0005(9)
O2 0.0354(13) 0.0281(12) 0.0382(15) 0.0094(11) -0.0064(11) 0.0011(10)
N1 0.0271(13) 0.0242(14) 0.0235(14) 0.0017(11) -0.0006(11) 0.0014(11)
C1 0.0249(14) 0.0248(14) 0.0188(14) -0.0003(15) 0.0062(14) 0.0057(11)
C2 0.0212(13) 0.0227(18) 0.0217(15) -0.0014(12) 0.0054(11) 0.0043(11)
C3 0.0226(15) 0.0251(16) 0.0268(17) 0.0015(14) 0.0028(13) 0.0027(12)
C4 0.0274(16) 0.0274(17) 0.0289(18) 0.0048(14) 0.0049(13) 0.0074(14)
C5 0.0294(16) 0.0225(15) 0.032(2) 0.0035(15) 0.0076(15) 0.0034(12)
C6 0.0277(16) 0.0245(16) 0.0268(19) -0.0033(13) 0.0038(13) 0.0016(13)
C7 0.0239(15) 0.0243(16) 0.0245(18) 0.0030(13) 0.0038(13) 0.0031(13)
C8 0.0265(15) 0.0223(15) 0.0262(19) 0.0023(13) 0.0021(13) 0.0033(13)
C9 0.0261(16) 0.0247(16) 0.030(2) 0.0011(14) 0.0006(14) 0.0024(13)
C10 0.0285(16) 0.0213(16) 0.0226(17) 0.0017(13) 0.0027(13) 0.0058(13)
C11 0.0262(14) 0.0247(16) 0.0223(16) -0.0010(14) 0.0026(12) 0.0018(13)
C12 0.0321(18) 0.0285(15) 0.0261(15) -0.0004(12) 0.0029(17) -0.0015(16)
C13 0.0320(17) 0.0333(18) 0.029(2) -0.0033(16) 0.0043(15) -0.0050(14)
C14 0.0261(16) 0.0404(19) 0.030(2) -0.0040(17) -0.0005(15) 0.0018(14)
C15 0.0349(17) 0.0319(18) 0.032(2) -0.0013(16) -0.0049(16) 0.0078(14)
C16 0.0313(18) 0.0253(14) 0.0312(17) -0.0003(12) -0.0003(17) 0.0013(15)

loop_
_atom_type_symbol
_atom_type_description
_atom_type_scat_dispersion_real
_atom_type_scat_dispersion_imag
_atom_type_scat_source
C C 0.0033 0.0016 'International Tables Vol C Tables 4.2.6.8 and 6.1.1.4'
H H 0.0000 0.0000 'International Tables Vol C Tables 4.2.6.8 and 6.1.1.4'
N N 0.0061 0.0033 'International Tables Vol C Tables 4.2.6.8 and 6.1.1.4'
O O 0.0106 0.0060 'International Tables Vol C Tables 4.2.6.8 and 6.1.1.4'
Se Se -0.0929 2.2259 'International Tables Vol C Tables 4.2.6.8 and 6.1.1.4'

loop_
_geom_angle_atom_site_label_1
_geom_angle_atom_site_label_2
_geom_angle_atom_site_label_3
_geom_angle
_geom_angle_site_symmetry_1
_geom_angle_site_symmetry_3
_geom_angle_publ_flag
C1 Se1 C1 96.02(18) 2_565 . ?
C10 O1 C9 105.6(2) . . ?
C10 N1 C8 105.2(3) . . ?
C6 C1 C2 120.8(3) . . ?
C6 C1 Se1 117.1(2) . . ?
C2 C1 Se1 122.1(2) . . ?
C1 C2 C3 117.9(3) . . ?
C1 C2 C7 120.7(3) . . ?
C3 C2 C7 121.5(3) . . ?
C4 C3 C2 121.0(3) . . ?
C3 C4 C5 120.2(3) . . ?
C4 C5 C6 119.9(3) . . ?
C1 C6 C5 120.1(3) . . ?
C8 C7 C2 130.0(3) . . ?
C7 C8 N1 129.6(3) . . ?
C7 C8 C9 121.7(3) . . ?
N1 C8 C9 108.7(3) . . ?
O2 C9 O1 122.0(3) . . ?
O2 C9 C8 133.6(3) . . ?
O1 C9 C8 104.5(3) . . ?
N1 C10 O1 116.0(3) . . ?
N1 C10 C11 127.6(3) . . ?
O1 C10 C11 116.5(3) . . ?
C12 C11 C16 119.9(3) . . ?
C12 C11 C10 121.3(3) . . ?
C16 C11 C10 118.8(3) . . ?
C13 C12 C11 120.3(3) . . ?
C14 C13 C12 119.7(3) . . ?
C13 C14 C15 120.3(3) . . ?
C16 C15 C14 120.1(3) . . ?
C15 C16 C11 119.7(3) . . ?

loop_
_geom_bond_atom_site_label_1
_geom_bond_atom_site_label_2
_geom_bond_distance
_geom_bond_site_symmetry_2
_geom_bond_publ_flag
Se1 C1 1.946(3) 2_565 ?
Se1 C1 1.946(3) . ?
O1 C10 1.385(4) . ?
O1 C9 1.399(4) . ?
O2 C9 1.193(4) . ?
N1 C10 1.295(4) . ?
N1 C8 1.401(4) . ?
C1 C6 1.387(4) . ?
C1 C2 1.404(4) . ?
C2 C3 1.409(4) . ?
C2 C7 1.453(4) . ?
C3 C4 1.382(4) . ?
C4 C5 1.384(4) . ?
C5 C6 1.392(4) . ?
C7 C8 1.354(4) . ?
C8 C9 1.474(4) . ?
C10 C11 1.449(4) . ?
C11 C12 1.387(4) . ?
C11 C16 1.394(4) . ?
C12 C13 1.386(5) . ?
C13 C14 1.383(5) . ?
C14 C15 1.388(5) . ?
C15 C16 1.383(4) . ?

loop_
_geom_torsion_atom_site_label_1
_geom_torsion_atom_site_label_2
_geom_torsion_atom_site_label_3
_geom_torsion_atom_site_label_4
_geom_torsion
_geom_torsion_site_symmetry_1
_geom_torsion_site_symmetry_2
_geom_torsion_site_symmetry_3
_geom_torsion_site_symmetry_4
_geom_torsion_publ_flag
C6 C1 C2 C3 -2.8(4) . . . . ?
Se1 C1 C2 C3 177.2(2) . . . . ?
C6 C1 C2 C7 177.4(3) . . . . ?
Se1 C1 C2 C7 -2.6(4) . . . . ?
C1 C2 C3 C4 1.8(4) . . . . ?
C7 C2 C3 C4 -178.5(3) . . . . ?
C2 C3 C4 C5 0.5(5) . . . . ?
C3 C4 C5 C6 -1.9(5) . . . . ?
C2 C1 C6 C5 1.5(5) . . . . ?
Se1 C1 C6 C5 -178.4(2) . . . . ?
C4 C5 C6 C1 0.8(5) . . . . ?
C1 C2 C7 C8 177.1(3) . . . . ?
C3 C2 C7 C8 -2.7(5) . . . . ?
C2 C7 C8 N1 0.8(6) . . . . ?
C2 C7 C8 C9 -179.1(3) . . . . ?
C10 N1 C8 C7 179.9(3) . . . . ?
C10 N1 C8 C9 -0.2(3) . . . . ?
C10 O1 C9 O2 -179.2(3) . . . . ?
C10 O1 C9 C8 1.3(3) . . . . ?
C7 C8 C9 O2 -0.2(6) . . . . ?
N1 C8 C9 O2 179.8(4) . . . . ?
C7 C8 C9 O1 179.3(3) . . . . ?
N1 C8 C9 O1 -0.7(3) . . . . ?
C8 N1 C10 O1 1.1(4) . . . . ?
C8 N1 C10 C11 -178.1(3) . . . . ?
C9 O1 C10 N1 -1.5(4) . . . . ?
C9 O1 C10 C11 177.7(3) . . . . ?
N1 C10 C11 C12 177.6(3) . . . . ?
O1 C10 C11 C12 -1.6(4) . . . . ?
N1 C10 C11 C16 -1.9(5) . . . . ?
O1 C10 C11 C16 179.0(3) . . . . ?
C16 C11 C12 C13 0.0(5) . . . . ?
C10 C11 C12 C13 -179.5(3) . . . . ?
C11 C12 C13 C14 0.3(5) . . . . ?
C12 C13 C14 C15 0.5(5) . . . . ?
C13 C14 C15 C16 -1.5(5) . . . . ?
C14 C15 C16 C11 1.8(5) . . . . ?
C12 C11 C16 C15 -1.0(5) . . . . ?
C10 C11 C16 C15 178.5(3) . . . . ?
